data_4129329
loop_
_publ_author_name
'Landenberger, Kira B.'
'Bolton, Onas'
'Matzger, Adam J.'

_publ_section_title
;
 Energetic-Energetic Cocrystals of Diacetone Diperoxide (DADP): Dramatic
 and Divergent Sensitivity Modifications via Cocrystallization.
;
_journal_issue 15
_journal_name_full 'Journal of the American Chemical Society'
_journal_page_first 5074
_journal_page_last 5079
_journal_paper_doi 10.1021/jacs.5b00661
_journal_volume 137
_journal_year 2015
_chemical_formula_moiety 'C6 I3 N3 O6, C6 H12 O4'
_chemical_formula_sum 'C12 H12 I3 N3 O10'
_chemical_formula_weight 738.95
_chemical_name_common 'DADP - TITNB'
_chemical_name_systematic
; 
 diacetone diperoxide - 1,3,5-triiodo-2,4,6-trinitrobenzene
;
_space_group_IT_number 15
_space_group_name_Hall '-C 2yc'
_space_group_name_H-M_alt 'C 1 2/c 1'
_symmetry_cell_setting monoclinic
_symmetry_Int_Tables_number 15
_symmetry_space_group_name_Hall '-C 2yc'
_symmetry_space_group_name_H-M 'C 1 2/c 1'
_atom_sites_solution_hydrogens geom
_atom_sites_solution_primary direct
_atom_sites_solution_secondary difmap
_audit_creation_method SHELXL-97
_cell_angle_alpha 90.00
_cell_angle_beta 97.684(7)
_cell_angle_gamma 90.00
_cell_formula_units_Z 4
_cell_length_a 25.909(2)
_cell_length_b 10.0061(7)
_cell_length_c 8.2501(8)
_cell_measurement_reflns_used 5026
_cell_measurement_temperature 95(2)
_cell_measurement_theta_max 66.46
_cell_measurement_theta_min 6.80
_cell_volume 2119.6(3)
_computing_cell_refinement 'CrystalClear-SM Expert 2.0 r4'
_computing_data_collection 'CrystalClear-SM Expert 2.0 r4 (Rigaku, 2009)'
_computing_data_reduction 'CrystalClear-SM Expert 2.0 r4'
_computing_molecular_graphics 'CrystalStructure 4.0 (Rigaku, 2009)'
_computing_publication_material 'CrystalStructure 4.0 (Rigaku, 2009)'
_computing_structure_refinement 'SHELXL-97 (Sheldrick, 1997)'
_computing_structure_solution 'SIR2004 (Burla, et al., 2005)'
_diffrn_ambient_temperature 95(2)
_diffrn_measured_fraction_theta_full 0.992
_diffrn_measured_fraction_theta_max 0.992
_diffrn_measurement_device_type 'Rigaku R-AXIS RAPID imaging plate'
_diffrn_measurement_method \w
_diffrn_radiation_monochromator graphite
_diffrn_radiation_source 'fine-focus sealed tube'
_diffrn_radiation_type CuK\a
_diffrn_radiation_wavelength 1.54187
_diffrn_reflns_av_R_equivalents 0.0979
_diffrn_reflns_av_sigmaI/netI 0.0907
_diffrn_reflns_limit_h_max 26
_diffrn_reflns_limit_h_min -30
_diffrn_reflns_limit_k_max 11
_diffrn_reflns_limit_k_min -10
_diffrn_reflns_limit_l_max 9
_diffrn_reflns_limit_l_min -9
_diffrn_reflns_number 10348
_diffrn_reflns_theta_full 66.46
_diffrn_reflns_theta_max 66.46
_diffrn_reflns_theta_min 6.81
_diffrn_standards_number 0
_exptl_absorpt_coefficient_mu 35.241
_exptl_absorpt_correction_T_max 0.4610
_exptl_absorpt_correction_T_min 0.0598
_exptl_absorpt_correction_type multi-scan
_exptl_absorpt_process_details
;
    Higashi, T. (1995). Program for Absorption Correction.
    Rigaku Corporation, Tokyo, Japan.
;
_exptl_crystal_colour colorless
_exptl_crystal_density_diffrn 2.316
_exptl_crystal_density_method 'not measured'
_exptl_crystal_description needle
_exptl_crystal_F_000 1376
_exptl_crystal_size_max 0.18
_exptl_crystal_size_mid 0.06
_exptl_crystal_size_min 0.03
_refine_diff_density_max 2.530
_refine_diff_density_min -2.775
_refine_diff_density_rms 0.284
_refine_ls_extinction_method none
_refine_ls_goodness_of_fit_ref 1.228
_refine_ls_hydrogen_treatment riding
_refine_ls_matrix_type full
_refine_ls_number_parameters 148
_refine_ls_number_reflns 1851
_refine_ls_number_restraints 12
_refine_ls_restrained_S_all 1.225
_refine_ls_R_factor_all 0.0765
_refine_ls_R_factor_gt 0.0646
_refine_ls_shift/su_max 0.000
_refine_ls_shift/su_mean 0.000
_refine_ls_structure_factor_coef Fsqd
_refine_ls_weighting_details 'calc w=1/[\s^2^(Fo^2^)+(0.0770P)^2^+24.9846P] where P=(Fo^2^+2Fc^2^)/3'
_refine_ls_weighting_scheme calc
_refine_ls_wR_factor_gt 0.1526
_refine_ls_wR_factor_ref 0.1949
_reflns_number_gt 1461
_reflns_number_total 1851
_reflns_threshold_expression >2sigma(I)
_cod_data_source_file ja5b00661_si_001.cif
_cod_data_source_block DADP_TITNB
_cod_database_code 4129329

loop_
_symmetry_equiv_pos_as_xyz
'x, y, z'
'-x, y, -z+1/2'
'x+1/2, y+1/2, z'
'-x+1/2, y+1/2, -z+1/2'
'-x, -y, -z'
'x, -y, z-1/2'
'-x+1/2, -y+1/2, -z'
'x+1/2, -y+1/2, z-1/2'

loop_
_atom_site_label
_atom_site_type_symbol
_atom_site_fract_x
_atom_site_fract_y
_atom_site_fract_z
_atom_site_U_iso_or_equiv
_atom_site_adp_type
_atom_site_occupancy
_atom_site_symmetry_multiplicity
_atom_site_calc_flag
_atom_site_refinement_flags
_atom_site_disorder_group
I1 I 0.0000 0.00803(10) 0.2500 0.0374(4) Uani 1 2 d S .
I2 I 0.11660(3) 0.53493(8) 0.34646(10) 0.0406(4) Uani 1 1 d . .
O1 O 0.1172(3) 0.1882(10) 0.2093(12) 0.051(3) Uani 1 1 d . .
O2 O 0.1103(4) 0.1910(11) 0.4643(12) 0.055(3) Uani 1 1 d . .
O3 O 0.0016(3) 0.6968(8) 0.1204(10) 0.040(2) Uani 1 1 d . .
O4A O 0.2011(8) 0.7093(19) 0.454(3) 0.050(8) Uani 0.57(4) 1 d P 1
O5A O 0.2542(8) 0.8881(17) 0.503(3) 0.049(8) Uani 0.57(4) 1 d P 1
O4B O 0.2201(13) 0.662(3) 0.392(4) 0.055(10) Uani 0.43(4) 1 d PU 2
O5B O 0.2195(12) 0.659(3) 0.564(4) 0.058(12) Uani 0.43(4) 1 d PU 2
N1 N 0.0942(4) 0.2141(10) 0.3238(13) 0.030(2) Uani 1 1 d . .
N2 N 0.0000 0.6421(13) 0.2500 0.032(3) Uani 1 2 d S .
C1 C 0.0000 0.2191(17) 0.2500 0.038(5) Uani 1 2 d S .
C2 C 0.0450(4) 0.2892(12) 0.2880(14) 0.032(3) Uani 1 1 d . .
C3 C 0.0469(5) 0.4294(11) 0.2868(16) 0.033(3) Uani 1 1 d . .
C4 C 0.0000 0.4940(16) 0.2500 0.038(5) Uani 1 2 d S .
C5 C 0.2431(6) 0.789(2) 0.206(2) 0.087(6) Uani 1 1 d . .
H5A H 0.2166 0.7406 0.1329 0.105 Uiso 1 1 calc R .
H5B H 0.2752 0.7363 0.2234 0.105 Uiso 1 1 calc R .
H5C H 0.2502 0.8751 0.1563 0.105 Uiso 1 1 calc R .
C6 C 0.2237(6) 0.8131(15) 0.367(2) 0.068(6) Uani 1 1 d . .
C7 C 0.1777(7) 0.9049(18) 0.359(2) 0.072(5) Uani 1 1 d . .
H7A H 0.1634 0.9014 0.4635 0.087 Uiso 1 1 calc R .
H7B H 0.1510 0.8769 0.2705 0.087 Uiso 1 1 calc R .
H7C H 0.1887 0.9965 0.3396 0.087 Uiso 1 1 calc R .

loop_
_atom_site_aniso_label
_atom_site_aniso_U_11
_atom_site_aniso_U_22
_atom_site_aniso_U_33
_atom_site_aniso_U_23
_atom_site_aniso_U_13
_atom_site_aniso_U_12
I1 0.0464(8) 0.0186(6) 0.0443(8) 0.000 -0.0041(6) 0.000
I2 0.0373(6) 0.0315(6) 0.0497(7) -0.0010(4) -0.0063(4) -0.0102(3)
O1 0.046(6) 0.045(6) 0.062(6) 0.013(5) 0.010(5) 0.013(5)
O2 0.054(6) 0.057(7) 0.046(6) 0.005(5) -0.017(5) 0.012(5)
O3 0.067(6) 0.018(4) 0.036(5) 0.002(4) 0.008(4) -0.002(4)
O4A 0.051(12) 0.013(8) 0.08(2) -0.010(10) -0.023(11) 0.007(8)
O5A 0.027(11) 0.032(9) 0.081(17) -0.016(10) -0.019(10) 0.010(7)
O4B 0.058(19) 0.019(14) 0.08(2) -0.026(14) -0.007(15) -0.012(13)
O5B 0.050(19) 0.045(18) 0.08(2) 0.030(15) 0.011(14) -0.021(15)
N1 0.032(5) 0.025(5) 0.036(6) -0.005(5) 0.019(5) -0.002(4)
N2 0.050(9) 0.013(7) 0.031(8) 0.000 0.000(7) 0.000
C1 0.052(11) 0.028(9) 0.027(9) 0.000 -0.023(8) 0.000
C2 0.034(7) 0.024(6) 0.033(7) -0.008(5) -0.013(5) 0.010(5)
C3 0.043(7) 0.011(5) 0.045(8) 0.002(5) 0.000(6) -0.010(5)
C4 0.065(13) 0.012(8) 0.034(11) 0.000 -0.009(9) 0.000
C5 0.064(12) 0.072(13) 0.125(17) -0.011(13) 0.011(11) 0.026(10)
C6 0.068(11) 0.035(9) 0.085(12) 0.036(9) -0.046(10) -0.017(7)
C7 0.082(12) 0.060(11) 0.069(11) 0.003(10) -0.010(9) -0.027(10)

loop_
_atom_type_symbol
_atom_type_description
_atom_type_scat_dispersion_real
_atom_type_scat_dispersion_imag
_atom_type_scat_source
C C 0.0181 0.0091 'International Tables Vol C Tables 4.2.6.8 and 6.1.1.4'
H H 0.0000 0.0000 'International Tables Vol C Tables 4.2.6.8 and 6.1.1.4'
N N 0.0311 0.0180 'International Tables Vol C Tables 4.2.6.8 and 6.1.1.4'
O O 0.0492 0.0322 'International Tables Vol C Tables 4.2.6.8 and 6.1.1.4'
I I -0.3257 6.8362 'International Tables Vol C Tables 4.2.6.8 and 6.1.1.4'

loop_
_geom_angle_atom_site_label_1
_geom_angle_atom_site_label_2
_geom_angle_atom_site_label_3
_geom_angle
_geom_angle_site_symmetry_1
_geom_angle_site_symmetry_3
C6 O4A O5A 103(2) . 7_566
C6 O5A O4A 99.5(18) . 7_566
O5B O4B C6 100(3) . .
O4B O5B C6 103(3) . 7_566
O2 N1 O1 124.6(11) . .
O2 N1 C2 118.1(10) . .
O1 N1 C2 117.1(10) . .
O3 N2 O3 126.1(14) . 2
O3 N2 C4 117.0(7) . .
O3 N2 C4 117.0(7) 2 .
C2 C1 C2 118.0(16) . 2
C2 C1 I1 121.0(8) . .
C2 C1 I1 121.0(8) 2 .
C1 C2 C3 122.9(12) . .
C1 C2 N1 118.3(11) . .
C3 C2 N1 118.7(10) . .
C4 C3 C2 116.2(11) . .
C4 C3 I2 121.6(9) . .
C2 C3 I2 122.2(9) . .
C3 C4 C3 123.9(15) . 2
C3 C4 N2 118.1(8) . .
C3 C4 N2 118.1(8) 2 .
O4A C6 O5A 101.6(19) . .
O4A C6 C7 95.1(17) . .
O5A C6 C7 93.5(15) . .
O4A C6 C5 122.5(18) . .
O5A C6 C5 122.7(18) . .
C7 C6 C5 114.8(13) . .
O4A C6 O4B 34.9(12) . .
O5A C6 O4B 115.7(15) . .
C7 C6 O4B 123.3(19) . .
C5 C6 O4B 90(2) . .
O4A C6 O5B 112.6(13) . 7_566
O5A C6 O5B 40.5(12) . 7_566
C7 C6 O5B 128.5(19) . 7_566
C5 C6 O5B 86.5(19) . 7_566
O4B C6 O5B 102(2) . 7_566

loop_
_geom_bond_atom_site_label_1
_geom_bond_atom_site_label_2
_geom_bond_distance
_geom_bond_site_symmetry_2
I1 C1 2.112(18) .
I2 C3 2.093(11) .
O1 N1 1.210(12) .
O2 N1 1.201(12) .
O3 N2 1.207(10) .
O4A C6 1.43(3) .
O4A O5A 1.52(3) 7_566
O5A C6 1.48(2) .
O5A O4A 1.52(3) 7_566
O4B O5B 1.42(5) .
O4B C6 1.53(3) .
O5B C6 1.53(3) 7_566
N1 C2 1.475(14) .
N2 O3 1.207(10) 2
N2 C4 1.482(18) .
C1 C2 1.361(14) .
C1 C2 1.361(14) 2
C2 C3 1.404(15) .
C3 C4 1.374(14) .
C4 C3 1.374(14) 2
C5 C6 1.50(2) .
C6 C7 1.50(2) .
C6 O5B 1.53(3) 7_566
